data_4315091
loop_
_publ_author_name
'Alexandra G. Trambitas'
'Tarun K. Panda'
'Jelena Jenter'
'Peter W. Roesky'
'Constantin Daniliuc'
'Cristian G. Hrib'
'Peter G. Jones'
'Matthias Tamm'

_publ_contact_author
;
        Peter G. Jones
        Institut f\"ur Anorganische und Analytische Chemie
        Technische Universit\"at Braunschweig
        Postfach 3329
        38023 Braunschweig
        Germany
;
_publ_contact_author_email p.jones@tu-bs.de
_publ_contact_author_fax '049 531 391-5387'
_publ_contact_author_phone '049 531 391-5382'
_publ_section_title
;
 Rare-Earth Metal Alkyl, Amido, and Cyclopentadienyl Complexes Supported
 by Imidazolin-2-iminato Ligands: Synthesis, Structural Characterization,
 and Catalytic Application
;
_journal_name_full 'Inorganic Chemistry'
_journal_page_first 2435
_journal_page_last 2446
_journal_paper_doi 10.1021/ic9024052
_journal_volume 49
_journal_year 2010
_chemical_formula_sum 'C41 H59 Cl N3 O Sc'
_chemical_formula_weight 690.32
_chemical_name_systematic
; 
 ? 
;
_space_group_IT_number 14
_symmetry_cell_setting monoclinic
_symmetry_space_group_name_Hall '-P 2ybc'
_symmetry_space_group_name_H-M 'P 1 21/c 1'
_atom_sites_solution_hydrogens geom
_atom_sites_solution_primary direct
_atom_sites_solution_secondary difmap
_audit_creation_method SHELXL-97
_cell_angle_alpha 90.00
_cell_angle_beta 98.181(3)
_cell_angle_gamma 90.00
_cell_formula_units_Z 4
_cell_length_a 17.7138(16)
_cell_length_b 13.5905(12)
_cell_length_c 16.3325(14)
_cell_measurement_reflns_used 9661
_cell_measurement_temperature 133(2)
_cell_measurement_theta_max 30
_cell_measurement_theta_min 2
_cell_volume 3891.9(6)
_computing_cell_refinement 'Bruker SAINT'
_computing_data_collection 'Bruker SMART'
_computing_data_reduction 'Bruker SAINT'
_computing_molecular_graphics 'Siemens XP'
_computing_publication_material SHELXL-97
_computing_structure_refinement 'SHELXL-97 (Sheldrick, 1997)'
_computing_structure_solution 'SHELXS-97 (Sheldrick, 1990)'
_diffrn_ambient_temperature 133(2)
_diffrn_detector_area_resol_mean 8.192
_diffrn_measured_fraction_theta_full 0.999
_diffrn_measured_fraction_theta_max 0.998
_diffrn_measurement_device_type 'Bruker SMART 1000 CCD'
_diffrn_measurement_method '\w- and \f-scans'
_diffrn_radiation_monochromator graphite
_diffrn_radiation_source 'fine-focus sealed tube'
_diffrn_radiation_type MoK\a
_diffrn_radiation_wavelength 0.71073
_diffrn_reflns_av_R_equivalents 0.0307
_diffrn_reflns_av_sigmaI/netI 0.0212
_diffrn_reflns_limit_h_max 25
_diffrn_reflns_limit_h_min -25
_diffrn_reflns_limit_k_max 19
_diffrn_reflns_limit_k_min -19
_diffrn_reflns_limit_l_max 23
_diffrn_reflns_limit_l_min -23
_diffrn_reflns_number 83432
_diffrn_reflns_theta_full 30.00
_diffrn_reflns_theta_max 30.51
_diffrn_reflns_theta_min 1.90
_diffrn_standards_decay_% 0
_exptl_absorpt_coefficient_mu 0.292
_exptl_absorpt_correction_T_max 0.9048
_exptl_absorpt_correction_T_min 0.8610
_exptl_absorpt_correction_type multi-scan
_exptl_absorpt_process_details SADABS
_exptl_crystal_colour colourless
_exptl_crystal_density_diffrn 1.178
_exptl_crystal_density_method 'not measured'
_exptl_crystal_description prism
_exptl_crystal_F_000 1488
_exptl_crystal_size_max 0.46
_exptl_crystal_size_mid 0.38
_exptl_crystal_size_min 0.35
_refine_diff_density_max 0.455
_refine_diff_density_min -0.209
_refine_diff_density_rms 0.059
_refine_ls_extinction_method none
_refine_ls_goodness_of_fit_ref 1.072
_refine_ls_hydrogen_treatment 'methyls rigid and other riding'
_refine_ls_matrix_type full
_refine_ls_number_parameters 437
_refine_ls_number_reflns 11871
_refine_ls_number_restraints 0
_refine_ls_restrained_S_all 1.072
_refine_ls_R_factor_all 0.0566
_refine_ls_R_factor_gt 0.0391
_refine_ls_shift/su_max 0.003
_refine_ls_shift/su_mean 0.000
_refine_ls_structure_factor_coef Fsqd
_refine_ls_weighting_details 'calc w=1/[\s^2^(Fo^2^)+(0.0527P)^2^+1.6212P] where P=(Fo^2^+2Fc^2^)/3'
_refine_ls_weighting_scheme calc
_refine_ls_wR_factor_gt 0.0974
_refine_ls_wR_factor_ref 0.1121
_reflns_number_gt 9381
_reflns_number_total 11871
_reflns_threshold_expression >2sigma(I)
_cod_data_source_file ic9024052_si_002_08.cif
_cod_data_source_block altr07
_cod_depositor_comments
;
The following automatic conversions were performed:

'_symmetry_cell_setting' value 'Monoclinic' changed to 'monoclinic'
according to the built-in table from CIF Core dictionary named
'cif_core.dic' version 2.4.1 from 2010-06-29.

Automatic conversion script
Id: cif_fix_values 1646 2011-03-28 12:23:43Z adriana 
;
_cod_original_sg_symbol_H-M 'P 21/c'
_cod_database_code 4315091

loop_
_symmetry_equiv_pos_as_xyz
'x, y, z'
'-x, y+1/2, -z+1/2'
'-x, -y, -z'
'x, -y-1/2, z-1/2'

loop_
_atom_site_label
_atom_site_type_symbol
_atom_site_fract_x
_atom_site_fract_y
_atom_site_fract_z
_atom_site_U_iso_or_equiv
_atom_site_adp_type
_atom_site_occupancy
_atom_site_symmetry_multiplicity
_atom_site_calc_flag
_atom_site_refinement_flags
_atom_site_disorder_assembly
_atom_site_disorder_group
Sc Sc 0.210888(13) 0.376197(16) 0.736120(14) 0.01783(6) Uani 1 1 d . . .
O O 0.26078(5) 0.26179(6) 0.66786(6) 0.02389(18) Uani 1 1 d . . .
Cl Cl 0.29643(2) 0.33405(3) 0.85936(2) 0.03261(8) Uani 1 1 d . . .
N1 N 0.24975(6) 0.49861(7) 0.69470(6) 0.01884(19) Uani 1 1 d . . .
N2 N 0.34127(6) 0.58884(7) 0.62819(6) 0.01803(19) Uani 1 1 d . . .
N3 N 0.27555(6) 0.67328(7) 0.70831(6) 0.01763(18) Uani 1 1 d . . .
C1 C 0.28396(6) 0.57717(8) 0.67922(7) 0.0164(2) Uani 1 1 d . . .
C2 C 0.36429(7) 0.68673(9) 0.62637(8) 0.0214(2) Uani 1 1 d . . .
H2 H 0.4018 0.7123 0.5961 0.026 Uiso 1 1 calc R . .
C3 C 0.32393(7) 0.73836(9) 0.67509(8) 0.0208(2) Uani 1 1 d . . .
H3 H 0.3277 0.8072 0.6852 0.025 Uiso 1 1 calc R . .
C4 C 0.37718(7) 0.51054(9) 0.58959(8) 0.0197(2) Uani 1 1 d . . .
C5 C 0.43270(7) 0.45375(10) 0.63798(8) 0.0247(2) Uani 1 1 d . . .
C6 C 0.46980(8) 0.38138(11) 0.59753(10) 0.0316(3) Uani 1 1 d . . .
H6 H 0.5082 0.3421 0.6283 0.038 Uiso 1 1 calc R . .
C7 C 0.45138(9) 0.36625(11) 0.51337(10) 0.0330(3) Uani 1 1 d . . .
H7 H 0.4775 0.3171 0.4870 0.040 Uiso 1 1 calc R . .
C8 C 0.39532(9) 0.42173(10) 0.46705(9) 0.0293(3) Uani 1 1 d . . .
H8 H 0.3828 0.4095 0.4095 0.035 Uiso 1 1 calc R . .
C9 C 0.35680(7) 0.49572(9) 0.50411(8) 0.0218(2) Uani 1 1 d . . .
C10 C 0.45270(8) 0.47172(12) 0.73031(9) 0.0318(3) Uani 1 1 d . . .
H10 H 0.4054 0.4948 0.7513 0.038 Uiso 1 1 calc R . .
C11 C 0.48026(11) 0.37932(16) 0.77874(11) 0.0494(5) Uani 1 1 d . . .
H11A H 0.5297 0.3592 0.7640 0.074 Uiso 1 1 calc R . .
H11B H 0.4432 0.3262 0.7651 0.074 Uiso 1 1 calc R . .
H11C H 0.4856 0.3932 0.8382 0.074 Uiso 1 1 calc R . .
C12 C 0.51230(10) 0.55382(15) 0.74666(12) 0.0476(4) Uani 1 1 d . . .
H12A H 0.4923 0.6141 0.7186 0.071 Uiso 1 1 calc R . .
H12B H 0.5591 0.5339 0.7255 0.071 Uiso 1 1 calc R . .
H12C H 0.5236 0.5659 0.8063 0.071 Uiso 1 1 calc R . .
C13 C 0.29235(8) 0.55416(9) 0.45557(8) 0.0230(2) Uani 1 1 d . . .
H13 H 0.2971 0.6237 0.4757 0.028 Uiso 1 1 calc R . .
C14 C 0.29473(10) 0.55569(11) 0.36228(8) 0.0339(3) Uani 1 1 d . . .
H14A H 0.2840 0.4896 0.3395 0.051 Uiso 1 1 calc R . .
H14B H 0.3454 0.5767 0.3518 0.051 Uiso 1 1 calc R . .
H14C H 0.2563 0.6018 0.3357 0.051 Uiso 1 1 calc R . .
C15 C 0.21514(8) 0.51488(11) 0.47347(9) 0.0300(3) Uani 1 1 d . . .
H15A H 0.2130 0.5185 0.5330 0.045 Uiso 1 1 calc R . .
H15B H 0.2091 0.4463 0.4551 0.045 Uiso 1 1 calc R . .
H15C H 0.1740 0.5547 0.4437 0.045 Uiso 1 1 calc R . .
C16 C 0.22233(7) 0.70316(8) 0.76169(7) 0.0179(2) Uani 1 1 d . . .
C17 C 0.23662(7) 0.67724(9) 0.84601(7) 0.0200(2) Uani 1 1 d . . .
C18 C 0.18404(8) 0.70936(10) 0.89646(8) 0.0243(2) Uani 1 1 d . . .
H18 H 0.1917 0.6929 0.9536 0.029 Uiso 1 1 calc R . .
C19 C 0.12087(8) 0.76482(10) 0.86453(8) 0.0259(3) Uani 1 1 d . . .
H19 H 0.0858 0.7855 0.9000 0.031 Uiso 1 1 calc R . .
C20 C 0.10836(7) 0.79044(9) 0.78166(8) 0.0237(2) Uani 1 1 d . . .
H20 H 0.0649 0.8285 0.7608 0.028 Uiso 1 1 calc R . .
C21 C 0.15942(7) 0.76049(9) 0.72846(7) 0.0198(2) Uani 1 1 d . . .
C22 C 0.30785(7) 0.61987(9) 0.88073(8) 0.0227(2) Uani 1 1 d . . .
H22 H 0.3143 0.5655 0.8411 0.027 Uiso 1 1 calc R . .
C23 C 0.30332(9) 0.57325(11) 0.96505(8) 0.0318(3) Uani 1 1 d . . .
H23A H 0.2570 0.5331 0.9618 0.048 Uiso 1 1 calc R . .
H23B H 0.3018 0.6251 1.0065 0.048 Uiso 1 1 calc R . .
H23C H 0.3482 0.5316 0.9809 0.048 Uiso 1 1 calc R . .
C24 C 0.37934(8) 0.68515(11) 0.88713(9) 0.0310(3) Uani 1 1 d . . .
H24A H 0.4242 0.6466 0.9097 0.047 Uiso 1 1 calc R . .
H24B H 0.3737 0.7410 0.9237 0.047 Uiso 1 1 calc R . .
H24C H 0.3857 0.7095 0.8320 0.047 Uiso 1 1 calc R . .
C25 C 0.14484(7) 0.79114(10) 0.63803(8) 0.0237(2) Uani 1 1 d . . .
H25 H 0.1891 0.7687 0.6111 0.028 Uiso 1 1 calc R . .
C26 C 0.13972(13) 0.90292(12) 0.63010(11) 0.0471(4) Uani 1 1 d . . .
H26A H 0.0950 0.9264 0.6534 0.071 Uiso 1 1 calc R . .
H26B H 0.1350 0.9214 0.5716 0.071 Uiso 1 1 calc R . .
H26C H 0.1859 0.9327 0.6602 0.071 Uiso 1 1 calc R . .
C27 C 0.07313(10) 0.74330(13) 0.59254(9) 0.0388(3) Uani 1 1 d . . .
H27A H 0.0625 0.7701 0.5364 0.058 Uiso 1 1 calc R . .
H27B H 0.0299 0.7570 0.6222 0.058 Uiso 1 1 calc R . .
H27C H 0.0808 0.6720 0.5897 0.058 Uiso 1 1 calc R . .
C28 C 0.09978(7) 0.36848(10) 0.81361(8) 0.0250(2) Uani 1 1 d . . .
C29 C 0.07935(7) 0.43178(9) 0.74560(8) 0.0235(2) Uani 1 1 d . . .
C30 C 0.07552(7) 0.37531(9) 0.67200(8) 0.0223(2) Uani 1 1 d . . .
C31 C 0.09136(7) 0.27555(9) 0.69519(8) 0.0226(2) Uani 1 1 d . . .
C32 C 0.10676(7) 0.27152(9) 0.78264(8) 0.0241(2) Uani 1 1 d . . .
C33 C 0.10930(10) 0.39722(15) 0.90356(10) 0.0408(4) Uani 1 1 d . . .
H33A H 0.0621 0.3830 0.9262 0.061 Uiso 1 1 calc R . .
H33B H 0.1205 0.4677 0.9089 0.061 Uiso 1 1 calc R . .
H33C H 0.1514 0.3597 0.9341 0.061 Uiso 1 1 calc R . .
C34 C 0.05911(9) 0.53853(11) 0.75040(12) 0.0374(3) Uani 1 1 d . . .
H34A H 0.0876 0.5675 0.8005 0.056 Uiso 1 1 calc R . .
H34B H 0.0043 0.5450 0.7522 0.056 Uiso 1 1 calc R . .
H34C H 0.0722 0.5730 0.7016 0.056 Uiso 1 1 calc R . .
C35 C 0.05282(9) 0.41437(12) 0.58581(9) 0.0356(3) Uani 1 1 d . . .
H35A H -0.0021 0.4279 0.5768 0.053 Uiso 1 1 calc R . .
H35B H 0.0649 0.3654 0.5456 0.053 Uiso 1 1 calc R . .
H35C H 0.0809 0.4753 0.5789 0.053 Uiso 1 1 calc R . .
C36 C 0.08642(9) 0.19029(11) 0.63618(10) 0.0333(3) Uani 1 1 d . . .
H36A H 0.1128 0.2069 0.5892 0.050 Uiso 1 1 calc R . .
H36B H 0.0328 0.1759 0.6162 0.050 Uiso 1 1 calc R . .
H36C H 0.1105 0.1324 0.6646 0.050 Uiso 1 1 calc R . .
C37 C 0.12602(9) 0.18213(12) 0.83571(11) 0.0367(3) Uani 1 1 d . . .
H37A H 0.1280 0.1242 0.8003 0.055 Uiso 1 1 calc R . .
H37B H 0.0869 0.1724 0.8718 0.055 Uiso 1 1 calc R . .
H37C H 0.1758 0.1915 0.8696 0.055 Uiso 1 1 calc R . .
C38 C 0.28082(9) 0.16476(10) 0.70274(9) 0.0280(3) Uani 1 1 d . . .
H38A H 0.2378 0.1362 0.7274 0.034 Uiso 1 1 calc R . .
H38B H 0.3260 0.1688 0.7459 0.034 Uiso 1 1 calc R . .
C39 C 0.29810(9) 0.10360(10) 0.63041(9) 0.0305(3) Uani 1 1 d . . .
H39A H 0.2509 0.0766 0.5985 0.037 Uiso 1 1 calc R . .
H39B H 0.3334 0.0489 0.6487 0.037 Uiso 1 1 calc R . .
C40 C 0.33534(10) 0.17927(10) 0.58056(9) 0.0327(3) Uani 1 1 d . . .
H40A H 0.3348 0.1576 0.5226 0.039 Uiso 1 1 calc R . .
H40B H 0.3885 0.1929 0.6056 0.039 Uiso 1 1 calc R . .
C41 C 0.28445(8) 0.26837(10) 0.58582(8) 0.0272(3) Uani 1 1 d . . .
H41A H 0.3129 0.3301 0.5800 0.033 Uiso 1 1 calc R . .
H41B H 0.2397 0.2661 0.5420 0.033 Uiso 1 1 calc R . .

loop_
_atom_site_aniso_label
_atom_site_aniso_U_11
_atom_site_aniso_U_22
_atom_site_aniso_U_33
_atom_site_aniso_U_23
_atom_site_aniso_U_13
_atom_site_aniso_U_12
Sc 0.01684(11) 0.01634(10) 0.02026(11) 0.00142(8) 0.00247(8) -0.00136(7)
O 0.0287(5) 0.0186(4) 0.0253(4) 0.0032(3) 0.0072(3) 0.0031(3)
Cl 0.03312(18) 0.03677(18) 0.02519(15) 0.00321(13) -0.00536(12) 0.00122(13)
N1 0.0176(5) 0.0179(4) 0.0214(5) -0.0006(4) 0.0038(4) -0.0015(3)
N2 0.0166(5) 0.0171(4) 0.0218(5) -0.0021(4) 0.0075(4) -0.0013(3)
N3 0.0177(5) 0.0155(4) 0.0210(4) -0.0014(3) 0.0072(3) -0.0015(3)
C1 0.0142(5) 0.0181(5) 0.0170(5) -0.0013(4) 0.0027(4) 0.0006(4)
C2 0.0200(6) 0.0199(5) 0.0258(6) -0.0008(4) 0.0083(4) -0.0044(4)
C3 0.0207(6) 0.0171(5) 0.0260(6) -0.0005(4) 0.0080(4) -0.0037(4)
C4 0.0178(5) 0.0187(5) 0.0241(5) -0.0026(4) 0.0083(4) -0.0006(4)
C5 0.0170(6) 0.0282(6) 0.0293(6) -0.0013(5) 0.0050(5) 0.0014(5)
C6 0.0229(7) 0.0318(7) 0.0415(8) 0.0001(6) 0.0094(5) 0.0083(5)
C7 0.0335(8) 0.0280(7) 0.0413(8) -0.0050(6) 0.0178(6) 0.0074(5)
C8 0.0369(8) 0.0259(6) 0.0277(6) -0.0042(5) 0.0142(5) 0.0017(5)
C9 0.0230(6) 0.0202(5) 0.0237(6) -0.0015(4) 0.0087(4) -0.0007(4)
C10 0.0201(6) 0.0454(8) 0.0292(7) -0.0024(6) 0.0009(5) 0.0091(6)
C11 0.0427(10) 0.0636(12) 0.0399(9) 0.0112(8) -0.0007(7) 0.0183(8)
C12 0.0355(9) 0.0605(11) 0.0440(9) -0.0152(8) -0.0043(7) -0.0022(8)
C13 0.0294(6) 0.0196(5) 0.0204(5) -0.0004(4) 0.0052(5) 0.0002(4)
C14 0.0490(9) 0.0314(7) 0.0219(6) 0.0010(5) 0.0075(6) 0.0034(6)
C15 0.0284(7) 0.0330(7) 0.0275(6) 0.0031(5) 0.0001(5) -0.0039(5)
C16 0.0176(5) 0.0164(5) 0.0209(5) -0.0029(4) 0.0069(4) -0.0020(4)
C17 0.0213(6) 0.0185(5) 0.0208(5) -0.0019(4) 0.0053(4) -0.0021(4)
C18 0.0286(7) 0.0261(6) 0.0199(5) -0.0022(5) 0.0093(5) -0.0024(5)
C19 0.0254(6) 0.0273(6) 0.0277(6) -0.0047(5) 0.0128(5) 0.0000(5)
C20 0.0210(6) 0.0225(6) 0.0289(6) -0.0022(5) 0.0080(5) 0.0020(4)
C21 0.0189(5) 0.0190(5) 0.0223(5) -0.0007(4) 0.0058(4) -0.0001(4)
C22 0.0244(6) 0.0217(5) 0.0216(5) -0.0009(4) 0.0020(4) 0.0007(4)
C23 0.0380(8) 0.0322(7) 0.0240(6) 0.0049(5) 0.0005(5) 0.0000(6)
C24 0.0238(7) 0.0340(7) 0.0344(7) -0.0001(6) 0.0009(5) -0.0016(5)
C25 0.0224(6) 0.0261(6) 0.0231(6) 0.0037(5) 0.0055(4) 0.0032(5)
C26 0.0738(13) 0.0274(7) 0.0395(9) 0.0102(6) 0.0060(8) -0.0037(8)
C27 0.0408(9) 0.0479(9) 0.0261(7) 0.0015(6) -0.0012(6) -0.0098(7)
C28 0.0207(6) 0.0295(6) 0.0259(6) -0.0005(5) 0.0066(5) -0.0038(5)
C29 0.0164(5) 0.0198(5) 0.0349(7) 0.0007(5) 0.0059(5) -0.0014(4)
C30 0.0164(5) 0.0233(6) 0.0266(6) 0.0050(5) 0.0014(4) -0.0032(4)
C31 0.0190(6) 0.0201(5) 0.0289(6) -0.0003(4) 0.0040(4) -0.0047(4)
C32 0.0203(6) 0.0230(6) 0.0296(6) 0.0068(5) 0.0053(5) -0.0032(4)
C33 0.0348(8) 0.0602(10) 0.0292(7) -0.0093(7) 0.0106(6) -0.0099(7)
C34 0.0258(7) 0.0223(6) 0.0647(11) -0.0025(6) 0.0090(7) 0.0015(5)
C35 0.0284(7) 0.0437(8) 0.0323(7) 0.0139(6) -0.0037(5) -0.0076(6)
C36 0.0270(7) 0.0292(7) 0.0437(8) -0.0110(6) 0.0052(6) -0.0066(5)
C37 0.0318(8) 0.0327(7) 0.0460(9) 0.0199(6) 0.0073(6) -0.0023(6)
C38 0.0336(7) 0.0208(6) 0.0307(7) 0.0062(5) 0.0085(5) 0.0059(5)
C39 0.0356(8) 0.0217(6) 0.0337(7) -0.0013(5) 0.0033(6) 0.0021(5)
C40 0.0444(9) 0.0271(7) 0.0286(7) -0.0011(5) 0.0121(6) 0.0069(6)
C41 0.0363(7) 0.0242(6) 0.0212(6) 0.0017(5) 0.0045(5) 0.0015(5)

loop_
_atom_type_symbol
_atom_type_description
_atom_type_scat_dispersion_real
_atom_type_scat_dispersion_imag
_atom_type_scat_source
C C 0.0033 0.0016 'International Tables Vol C Tables 4.2.6.8 and 6.1.1.4'
H H 0.0000 0.0000 'International Tables Vol C Tables 4.2.6.8 and 6.1.1.4'
N N 0.0061 0.0033 'International Tables Vol C Tables 4.2.6.8 and 6.1.1.4'
O O 0.0106 0.0060 'International Tables Vol C Tables 4.2.6.8 and 6.1.1.4'
Cl Cl 0.1484 0.1585 'International Tables Vol C Tables 4.2.6.8 and 6.1.1.4'
Sc Sc 0.2519 0.3716 'International Tables Vol C Tables 4.2.6.8 and 6.1.1.4'

loop_
_geom_angle_atom_site_label_1
_geom_angle_atom_site_label_2
_geom_angle_atom_site_label_3
_geom_angle
_geom_angle_site_symmetry_1
_geom_angle_site_symmetry_3
_geom_angle_publ_flag
N1 Sc O 104.01(4) . . ?
N1 Sc Cl 106.28(3) . . ?
O Sc Cl 90.30(3) . . ?
N1 Sc C29 98.20(4) . . ?
O Sc C29 134.89(4) . . ?
Cl Sc C29 120.39(3) . . ?
N1 Sc C30 103.00(4) . . ?
O Sc C30 102.69(4) . . ?
Cl Sc C30 143.90(3) . . ?
C29 Sc C30 33.32(4) . . ?
N1 Sc C28 123.64(4) . . ?
O Sc C28 129.76(4) . . ?
Cl Sc C28 90.80(3) . . ?
C29 Sc C28 33.02(4) . . ?
C30 Sc C28 55.02(4) . . ?
N1 Sc C31 133.67(4) . . ?
O Sc C31 82.17(4) . . ?
Cl Sc C31 119.70(3) . . ?
C29 Sc C31 54.66(4) . . ?
C30 Sc C31 33.06(4) . . ?
C28 Sc C31 54.47(4) . . ?
N1 Sc C32 152.73(4) . . ?
O Sc C32 96.83(4) . . ?
Cl Sc C32 90.81(3) . . ?
C29 Sc C32 54.54(4) . . ?
C30 Sc C32 54.61(4) . . ?
C28 Sc C32 32.93(4) . . ?
C31 Sc C32 32.52(4) . . ?
C38 O C41 109.10(9) . . ?
C38 O Sc 122.69(7) . . ?
C41 O Sc 128.09(7) . . ?
C1 N1 Sc 169.72(9) . . ?
C2 N2 C1 110.94(9) . . ?
C2 N2 C4 123.42(10) . . ?
C1 N2 C4 125.37(9) . . ?
C3 N3 C1 110.96(9) . . ?
C3 N3 C16 123.49(10) . . ?
C1 N3 C16 125.49(9) . . ?
N1 C1 N3 129.59(10) . . ?
N1 C1 N2 127.99(10) . . ?
N3 C1 N2 102.42(9) . . ?
C3 C2 N2 107.74(10) . . ?
C2 C3 N3 107.94(10) . . ?
C5 C4 C9 122.76(11) . . ?
C5 C4 N2 118.75(11) . . ?
C9 C4 N2 118.47(11) . . ?
C6 C5 C4 117.36(12) . . ?
C6 C5 C10 121.51(12) . . ?
C4 C5 C10 121.12(11) . . ?
C7 C6 C5 120.91(13) . . ?
C6 C7 C8 120.81(12) . . ?
C7 C8 C9 120.75(13) . . ?
C8 C9 C4 117.39(12) . . ?
C8 C9 C13 121.77(12) . . ?
C4 C9 C13 120.75(11) . . ?
C5 C10 C11 113.22(14) . . ?
C5 C10 C12 110.33(13) . . ?
C11 C10 C12 110.29(14) . . ?
C9 C13 C14 113.69(11) . . ?
C9 C13 C15 110.05(10) . . ?
C14 C13 C15 110.24(12) . . ?
C21 C16 C17 122.60(10) . . ?
C21 C16 N3 118.52(10) . . ?
C17 C16 N3 118.83(10) . . ?
C18 C17 C16 117.11(11) . . ?
C18 C17 C22 121.78(11) . . ?
C16 C17 C22 121.08(10) . . ?
C19 C18 C17 121.14(12) . . ?
C20 C19 C18 120.81(11) . . ?
C19 C20 C21 120.37(12) . . ?
C20 C21 C16 117.94(11) . . ?
C20 C21 C25 119.16(11) . . ?
C16 C21 C25 122.89(10) . . ?
C17 C22 C23 113.65(11) . . ?
C17 C22 C24 111.15(11) . . ?
C23 C22 C24 109.04(11) . . ?
C21 C25 C27 111.80(11) . . ?
C21 C25 C26 110.79(12) . . ?
C27 C25 C26 110.37(13) . . ?
C29 C28 C32 108.08(11) . . ?
C29 C28 C33 126.18(13) . . ?
C32 C28 C33 125.69(13) . . ?
C29 C28 Sc 72.95(7) . . ?
C32 C28 Sc 75.13(7) . . ?
C33 C28 Sc 119.88(9) . . ?
C28 C29 C30 108.24(11) . . ?
C28 C29 C34 125.84(13) . . ?
C30 C29 C34 125.76(13) . . ?
C28 C29 Sc 74.03(7) . . ?
C30 C29 Sc 73.38(7) . . ?
C34 C29 Sc 122.20(9) . . ?
C29 C30 C31 107.78(11) . . ?
C29 C30 C35 125.15(12) . . ?
C31 C30 C35 126.92(13) . . ?
C29 C30 Sc 73.29(7) . . ?
C31 C30 Sc 75.52(7) . . ?
C35 C30 Sc 120.51(9) . . ?
C32 C31 C30 107.89(11) . . ?
C32 C31 C36 127.06(12) . . ?
C30 C31 C36 124.91(12) . . ?
C32 C31 Sc 73.77(7) . . ?
C30 C31 Sc 71.43(7) . . ?
C36 C31 Sc 123.85(9) . . ?
C31 C32 C28 107.97(11) . . ?
C31 C32 C37 127.44(13) . . ?
C28 C32 C37 124.58(13) . . ?
C31 C32 Sc 73.71(7) . . ?
C28 C32 Sc 71.94(7) . . ?
C37 C32 Sc 120.81(9) . . ?
O C38 C39 104.88(11) . . ?
C38 C39 C40 101.44(11) . . ?
C39 C40 C41 101.70(12) . . ?
O C41 C40 104.64(10) . . ?

loop_
_geom_bond_atom_site_label_1
_geom_bond_atom_site_label_2
_geom_bond_distance
_geom_bond_site_symmetry_2
_geom_bond_publ_flag
Sc N1 1.9575(10) . ?
Sc O 2.1730(9) . ?
Sc Cl 2.4100(4) . ?
Sc C29 2.4752(13) . ?
Sc C30 2.4764(13) . ?
Sc C28 2.4890(13) . ?
Sc C31 2.5294(12) . ?
Sc C32 2.5302(12) . ?
O C38 1.4601(15) . ?
O C41 1.4624(16) . ?
N1 C1 1.2707(15) . ?
N2 C2 1.3930(15) . ?
N2 C1 1.4110(14) . ?
N2 C4 1.4313(14) . ?
N3 C3 1.3941(15) . ?
N3 C1 1.4050(14) . ?
N3 C16 1.4310(14) . ?
C2 C3 1.3411(17) . ?
C4 C5 1.4023(18) . ?
C4 C9 1.4059(17) . ?
C5 C6 1.3997(18) . ?
C5 C10 1.5190(19) . ?
C6 C7 1.382(2) . ?
C7 C8 1.383(2) . ?
C8 C9 1.4001(17) . ?
C9 C13 1.5182(18) . ?
C10 C11 1.527(2) . ?
C10 C12 1.533(2) . ?
C13 C14 1.5305(18) . ?
C13 C15 1.5346(19) . ?
C16 C21 1.4039(17) . ?
C16 C17 1.4092(16) . ?
C17 C18 1.3984(17) . ?
C17 C22 1.5223(18) . ?
C18 C19 1.3878(19) . ?
C19 C20 1.3846(19) . ?
C20 C21 1.4007(16) . ?
C21 C25 1.5208(17) . ?
C22 C23 1.5283(18) . ?
C22 C24 1.5376(19) . ?
C25 C27 1.523(2) . ?
C25 C26 1.526(2) . ?
C28 C29 1.4108(19) . ?
C28 C32 1.4230(19) . ?
C28 C33 1.506(2) . ?
C29 C30 1.4197(18) . ?
C29 C34 1.4992(19) . ?
C30 C31 1.4249(17) . ?
C30 C35 1.5046(18) . ?
C31 C32 1.4166(18) . ?
C31 C36 1.5018(18) . ?
C32 C37 1.5032(18) . ?
C38 C39 1.511(2) . ?
C39 C40 1.519(2) . ?
C40 C41 1.5194(19) . ?

loop_
_geom_torsion_atom_site_label_1
_geom_torsion_atom_site_label_2
_geom_torsion_atom_site_label_3
_geom_torsion_atom_site_label_4
_geom_torsion
_geom_torsion_site_symmetry_1
_geom_torsion_site_symmetry_2
_geom_torsion_site_symmetry_3
_geom_torsion_site_symmetry_4
_geom_torsion_publ_flag
N1 Sc O C38 148.17(10) . . . . ?
Cl Sc O C38 41.29(9) . . . . ?
C29 Sc O C38 -94.70(11) . . . . ?
C30 Sc O C38 -104.75(10) . . . . ?
C28 Sc O C38 -50.00(11) . . . . ?
C31 Sc O C38 -78.67(10) . . . . ?
C32 Sc O C38 -49.56(10) . . . . ?
N1 Sc O C41 -27.29(11) . . . . ?
Cl Sc O C41 -134.17(10) . . . . ?
C29 Sc O C41 89.84(11) . . . . ?
C30 Sc O C41 79.79(11) . . . . ?
C28 Sc O C41 134.54(10) . . . . ?
C31 Sc O C41 105.87(11) . . . . ?
C32 Sc O C41 134.98(10) . . . . ?
O Sc N1 C1 -96.8(5) . . . . ?
Cl Sc N1 C1 -2.3(5) . . . . ?
C29 Sc N1 C1 122.8(5) . . . . ?
C30 Sc N1 C1 156.3(5) . . . . ?
C28 Sc N1 C1 99.9(5) . . . . ?
C31 Sc N1 C1 170.7(5) . . . . ?
C32 Sc N1 C1 124.5(5) . . . . ?
Sc N1 C1 N3 -84.5(5) . . . . ?
Sc N1 C1 N2 94.8(5) . . . . ?
C3 N3 C1 N1 -179.38(12) . . . . ?
C16 N3 C1 N1 -2.2(2) . . . . ?
C3 N3 C1 N2 1.16(12) . . . . ?
C16 N3 C1 N2 178.34(11) . . . . ?
C2 N2 C1 N1 179.59(12) . . . . ?
C4 N2 C1 N1 -6.27(19) . . . . ?
C2 N2 C1 N3 -0.94(12) . . . . ?
C4 N2 C1 N3 173.20(11) . . . . ?
C1 N2 C2 C3 0.40(14) . . . . ?
C4 N2 C2 C3 -173.88(11) . . . . ?
N2 C2 C3 N3 0.34(14) . . . . ?
C1 N3 C3 C2 -0.98(14) . . . . ?
C16 N3 C3 C2 -178.23(11) . . . . ?
C2 N2 C4 C5 96.97(14) . . . . ?
C1 N2 C4 C5 -76.47(15) . . . . ?
C2 N2 C4 C9 -81.20(15) . . . . ?
C1 N2 C4 C9 105.36(13) . . . . ?
C9 C4 C5 C6 1.60(19) . . . . ?
N2 C4 C5 C6 -176.49(12) . . . . ?
C9 C4 C5 C10 -179.60(12) . . . . ?
N2 C4 C5 C10 2.31(18) . . . . ?
C4 C5 C6 C7 -0.8(2) . . . . ?
C10 C5 C6 C7 -179.57(14) . . . . ?
C5 C6 C7 C8 -0.5(2) . . . . ?
C6 C7 C8 C9 1.1(2) . . . . ?
C7 C8 C9 C4 -0.3(2) . . . . ?
C7 C8 C9 C13 -176.87(13) . . . . ?
C5 C4 C9 C8 -1.07(18) . . . . ?
N2 C4 C9 C8 177.02(11) . . . . ?
C5 C4 C9 C13 175.54(11) . . . . ?
N2 C4 C9 C13 -6.37(17) . . . . ?
C6 C5 C10 C11 -30.3(2) . . . . ?
C4 C5 C10 C11 150.96(14) . . . . ?
C6 C5 C10 C12 93.87(17) . . . . ?
C4 C5 C10 C12 -84.88(16) . . . . ?
C8 C9 C13 C14 -23.07(17) . . . . ?
C4 C9 C13 C14 160.47(12) . . . . ?
C8 C9 C13 C15 101.15(14) . . . . ?
C4 C9 C13 C15 -75.31(14) . . . . ?
C3 N3 C16 C21 68.55(15) . . . . ?
C1 N3 C16 C21 -108.30(13) . . . . ?
C3 N3 C16 C17 -109.00(13) . . . . ?
C1 N3 C16 C17 74.16(15) . . . . ?
C21 C16 C17 C18 1.39(17) . . . . ?
N3 C16 C17 C18 178.84(10) . . . . ?
C21 C16 C17 C22 -176.50(11) . . . . ?
N3 C16 C17 C22 0.94(16) . . . . ?
C16 C17 C18 C19 -0.37(18) . . . . ?
C22 C17 C18 C19 177.51(12) . . . . ?
C17 C18 C19 C20 -0.4(2) . . . . ?
C18 C19 C20 C21 0.1(2) . . . . ?
C19 C20 C21 C16 0.84(18) . . . . ?
C19 C20 C21 C25 -179.03(12) . . . . ?
C17 C16 C21 C20 -1.64(18) . . . . ?
N3 C16 C21 C20 -179.09(10) . . . . ?
C17 C16 C21 C25 178.24(11) . . . . ?
N3 C16 C21 C25 0.78(17) . . . . ?
C18 C17 C22 C23 18.75(17) . . . . ?
C16 C17 C22 C23 -163.45(11) . . . . ?
C18 C17 C22 C24 -104.70(14) . . . . ?
C16 C17 C22 C24 73.10(14) . . . . ?
C20 C21 C25 C27 -66.63(16) . . . . ?
C16 C21 C25 C27 113.51(14) . . . . ?
C20 C21 C25 C26 56.94(17) . . . . ?
C16 C21 C25 C26 -122.93(14) . . . . ?
N1 Sc C28 C29 44.83(9) . . . . ?
O Sc C28 C29 -113.86(8) . . . . ?
Cl Sc C28 C29 155.08(7) . . . . ?
C30 Sc C28 C29 -37.36(7) . . . . ?
C31 Sc C28 C29 -78.13(8) . . . . ?
C32 Sc C28 C29 -114.67(11) . . . . ?
N1 Sc C28 C32 159.50(7) . . . . ?
O Sc C28 C32 0.80(10) . . . . ?
Cl Sc C28 C32 -90.25(7) . . . . ?
C29 Sc C28 C32 114.67(11) . . . . ?
C30 Sc C28 C32 77.30(8) . . . . ?
C31 Sc C28 C32 36.53(7) . . . . ?
N1 Sc C28 C33 -77.57(13) . . . . ?
O Sc C28 C33 123.73(12) . . . . ?
Cl Sc C28 C33 32.68(12) . . . . ?
C29 Sc C28 C33 -122.40(15) . . . . ?
C30 Sc C28 C33 -159.77(14) . . . . ?
C31 Sc C28 C33 159.46(14) . . . . ?
C32 Sc C28 C33 122.93(15) . . . . ?
C32 C28 C29 C30 -1.56(14) . . . . ?
C33 C28 C29 C30 -179.13(13) . . . . ?
Sc C28 C29 C30 65.95(9) . . . . ?
C32 C28 C29 C34 174.00(12) . . . . ?
C33 C28 C29 C34 -3.6(2) . . . . ?
Sc C28 C29 C34 -118.49(13) . . . . ?
C32 C28 C29 Sc -67.51(9) . . . . ?
C33 C28 C29 Sc 114.92(14) . . . . ?
N1 Sc C29 C28 -143.63(8) . . . . ?
O Sc C29 C28 97.11(9) . . . . ?
Cl Sc C29 C28 -29.24(8) . . . . ?
C30 Sc C29 C28 115.16(11) . . . . ?
C31 Sc C29 C28 77.51(8) . . . . ?
C32 Sc C29 C28 37.34(7) . . . . ?
N1 Sc C29 C30 101.21(7) . . . . ?
O Sc C29 C30 -18.05(9) . . . . ?
Cl Sc C29 C30 -144.40(6) . . . . ?
C28 Sc C29 C30 -115.16(11) . . . . ?
C31 Sc C29 C30 -37.65(7) . . . . ?
C32 Sc C29 C30 -77.83(8) . . . . ?
N1 Sc C29 C34 -20.98(13) . . . . ?
O Sc C29 C34 -140.24(11) . . . . ?
Cl Sc C29 C34 93.41(12) . . . . ?
C30 Sc C29 C34 -122.19(15) . . . . ?
C28 Sc C29 C34 122.64(16) . . . . ?
C31 Sc C29 C34 -159.84(14) . . . . ?
C32 Sc C29 C34 159.98(14) . . . . ?
C28 C29 C30 C31 1.88(14) . . . . ?
C34 C29 C30 C31 -173.68(12) . . . . ?
Sc C29 C30 C31 68.26(9) . . . . ?
C28 C29 C30 C35 177.72(12) . . . . ?
C34 C29 C30 C35 2.2(2) . . . . ?
Sc C29 C30 C35 -115.91(13) . . . . ?
C28 C29 C30 Sc -66.37(9) . . . . ?
C34 C29 C30 Sc 118.06(13) . . . . ?
N1 Sc C30 C29 -85.15(8) . . . . ?
O Sc C30 C29 166.99(7) . . . . ?
Cl Sc C30 C29 58.47(9) . . . . ?
C28 Sc C30 C29 37.01(7) . . . . ?
C31 Sc C30 C29 114.00(10) . . . . ?
C32 Sc C30 C29 77.59(8) . . . . ?
N1 Sc C30 C31 160.85(7) . . . . ?
O Sc C30 C31 52.99(8) . . . . ?
Cl Sc C30 C31 -55.54(10) . . . . ?
C29 Sc C30 C31 -114.00(10) . . . . ?
C28 Sc C30 C31 -76.99(8) . . . . ?
C32 Sc C30 C31 -36.42(7) . . . . ?
N1 Sc C30 C35 36.24(12) . . . . ?
O Sc C30 C35 -71.62(11) . . . . ?
Cl Sc C30 C35 179.85(9) . . . . ?
C29 Sc C30 C35 121.39(14) . . . . ?
C28 Sc C30 C35 158.40(13) . . . . ?
C31 Sc C30 C35 -124.61(15) . . . . ?
C32 Sc C30 C35 -161.02(13) . . . . ?
C29 C30 C31 C32 -1.48(14) . . . . ?
C35 C30 C31 C32 -177.22(12) . . . . ?
Sc C30 C31 C32 65.28(9) . . . . ?
C29 C30 C31 C36 174.42(12) . . . . ?
C35 C30 C31 C36 -1.3(2) . . . . ?
Sc C30 C31 C36 -118.82(12) . . . . ?
C29 C30 C31 Sc -66.76(9) . . . . ?
C35 C30 C31 Sc 117.50(13) . . . . ?
N1 Sc C31 C32 -142.04(8) . . . . ?
O Sc C31 C32 116.04(8) . . . . ?
Cl Sc C31 C32 30.20(8) . . . . ?
C29 Sc C31 C32 -77.84(8) . . . . ?
C30 Sc C31 C32 -115.80(11) . . . . ?
C28 Sc C31 C32 -37.01(7) . . . . ?
N1 Sc C31 C30 -26.23(10) . . . . ?
O Sc C31 C30 -128.15(8) . . . . ?
Cl Sc C31 C30 146.00(7) . . . . ?
C29 Sc C31 C30 37.97(7) . . . . ?
C28 Sc C31 C30 78.79(8) . . . . ?
C32 Sc C31 C30 115.80(11) . . . . ?
N1 Sc C31 C36 93.87(12) . . . . ?
O Sc C31 C36 -8.05(11) . . . . ?
Cl Sc C31 C36 -93.90(11) . . . . ?
C29 Sc C31 C36 158.07(13) . . . . ?
C30 Sc C31 C36 120.10(15) . . . . ?
C28 Sc C31 C36 -161.10(13) . . . . ?
C32 Sc C31 C36 -124.09(15) . . . . ?
C30 C31 C32 C28 0.52(14) . . . . ?
C36 C31 C32 C28 -175.26(12) . . . . ?
Sc C31 C32 C28 64.26(9) . . . . ?
C30 C31 C32 C37 179.63(13) . . . . ?
C36 C31 C32 C37 3.8(2) . . . . ?
Sc C31 C32 C37 -116.64(14) . . . . ?
C30 C31 C32 Sc -63.74(9) . . . . ?
C36 C31 C32 Sc 120.48(13) . . . . ?
C29 C28 C32 C31 0.64(14) . . . . ?
C33 C28 C32 C31 178.23(13) . . . . ?
Sc C28 C32 C31 -65.42(9) . . . . ?
C29 C28 C32 C37 -178.50(12) . . . . ?
C33 C28 C32 C37 -0.9(2) . . . . ?
Sc C28 C32 C37 115.44(13) . . . . ?
C29 C28 C32 Sc 66.06(9) . . . . ?
C33 C28 C32 Sc -116.35(14) . . . . ?
N1 Sc C32 C31 76.16(12) . . . . ?
O Sc C32 C31 -63.69(8) . . . . ?
Cl Sc C32 C31 -154.09(7) . . . . ?
C29 Sc C32 C31 78.24(8) . . . . ?
C30 Sc C32 C31 37.04(7) . . . . ?
C28 Sc C32 C31 115.69(11) . . . . ?
N1 Sc C32 C28 -39.53(13) . . . . ?
O Sc C32 C28 -179.38(8) . . . . ?
Cl Sc C32 C28 90.22(7) . . . . ?
C29 Sc C32 C28 -37.45(8) . . . . ?
C30 Sc C32 C28 -78.65(8) . . . . ?
C31 Sc C32 C28 -115.69(11) . . . . ?
N1 Sc C32 C37 -159.57(11) . . . . ?
O Sc C32 C37 60.58(12) . . . . ?
Cl Sc C32 C37 -29.82(12) . . . . ?
C29 Sc C32 C37 -157.49(13) . . . . ?
C30 Sc C32 C37 161.31(14) . . . . ?
C28 Sc C32 C37 -120.04(15) . . . . ?
C31 Sc C32 C37 124.27(15) . . . . ?
C41 O C38 C39 -14.78(14) . . . . ?
Sc O C38 C39 169.00(9) . . . . ?
O C38 C39 C40 35.49(14) . . . . ?
C38 C39 C40 C41 -42.23(14) . . . . ?
C38 O C41 C40 -12.17(15) . . . . ?
Sc O C41 C40 163.79(9) . . . . ?
C39 C40 C41 O 33.89(14) . . . . ?
